data_1558622
loop_
_publ_author_name
'Forsblom, Ingrid'
'Berg, Jan-Eric'
'Wahlberg, Inger'

_publ_section_title
;
 Tobacco Chemistry. 75. Two New Cembratrienetriols from Tobacco
;
_journal_name_full 'Acta Chemica Scandinavica'
_journal_page_first 80
_journal_page_last 88
_journal_paper_doi 10.3891/acta.chem.scand.47-0080
_journal_volume 47
_journal_year 1993
_chemical_formula_moiety 'C22 H36 O4, 0.5(H2 O)'
_chemical_formula_sum 'C22 H37 O4.5'
_chemical_formula_weight 373.03
_chemical_name_common
;
2(C22H36O4).H2O
;
_space_group_IT_number 4
_space_group_name_Hall 'P 2yb'
_space_group_name_H-M_alt 'P 1 21 1'
_symmetry_cell_setting monoclinic
_symmetry_Int_Tables_number 4
_symmetry_space_group_name_Hall 'P 2yb'
_symmetry_space_group_name_H-M 'P 1 21 1'
_cell_angle_alpha 90.
_cell_angle_beta 96.79(1)
_cell_angle_gamma 90.
_cell_formula_units_Z 4
_cell_length_a 11.1233(20)
_cell_length_b 11.6830(19)
_cell_length_c 17.7141(30)
_cell_volume 2285.9(7)
_diffrn_ambient_temperature 293
_diffrn_radiation_probe x-ray
_diffrn_radiation_type CuK\a
_diffrn_radiation_wavelength 1.54184
_exptl_absorpt_coefficient_mu 1.118
_exptl_crystal_density_diffrn 2.17
_refine_ls_number_parameters 770
_refine_ls_number_reflns 3650
_refine_ls_R_factor_gt 0.063
_refine_ls_wR_factor_gt 0.070
_cod_data_source_file Acta-Chem-Scand-1993-47-80.cif
_cod_data_source_block 1
_cod_depositor_comments
;

2022-04-19
Z value and formula fixed to values more according to usual
chemical conventions.                 miguel
;
_cod_original_formula_sum 'C44 H74 O9'
_cod_original_formula_weight 746.06
_cod_original_formula_moiety '2(C22 H36 O4), H2 O'
_cod_original_formula_units_Z 2
_cod_original_cell_volume 2285.8(6)
_cod_original_sg_symbol_H-M 'P 21'
_cod_database_code 1558622

loop_
_space_group_symop_id
_space_group_symop_operation_xyz
1 x,y,z
2 -x,1/2+y,-z

loop_
_atom_site_label
_atom_site_type_symbol
_atom_site_thermal_displace_type
_atom_site_fract_x
_atom_site_fract_y
_atom_site_fract_z
_atom_site_occupancy
_atom_site_U_iso_or_equiv
_atom_site_calc_flag
_atom_site_refinement_flags
_atom_site_disorder_assembly
_atom_site_disorder_group
O1A O Uiso 0.1314(3) -0.34220 0.3487(2) 1.000 0.0512 . . . .
O2A O Uiso 0.0849(4) 0.0403(5) 0.6933(2) 1.000 0.0676 . . . .
O3A O Uiso 0.4706(3) -0.2380(5) 0.3776(2) 1.000 0.0647 . . . .
O4A O Uiso 0.5460(5) -0.4130(6) 0.4011(4) 1.000 0.0974 . . . .
C1A C Uiso -0.0220(4) -0.2179(5) 0.5710(3) 1.000 0.0462 . . . .
O1B O Uiso 0.2968(4) -0.6672(5) -0.1645(2) 1.000 0.0670 . . . .
C2A C Uiso 0.0186(4) -0.1922(5) 0.4945(3) 1.000 0.0449 . . . .
O2B O Uiso 0.1686(3) -0.3241(4) 0.1848(2) 1.000 0.0544 . . . .
C3A C Uiso 0.1021(4) -0.2486(5) 0.4626(2) 1.000 0.0441 . . . .
O3B O Uiso 0.5771(4) -0.4688(4) -0.1690(2) 1.000 0.0664 . . . .
C4A C Uiso 0.1384(4) -0.2302(5) 0.3836(2) 1.000 0.0447 . . . .
O4B O Uiso 0.7052(5) -0.6155(6) -0.1591(3) 1.000 0.0948 . . . .
C5A C Uiso 0.2685(4) -0.1856(6) 0.3840(3) 1.000 0.0489 . . . .
C6A C Uiso 0.3687(4) -0.2652(6) 0.4203(2) 1.000 0.0467 . . . .
C7A C Uiso 0.4103(4) -0.2414(6) 0.5019(3) 1.000 0.0528 . . . .
C8A C Uiso 0.4236(5) -0.3125(7) 0.5592(3) 1.000 0.0662 . . . .
C9A C Uiso 0.4744(6) -0.2693(8) 0.6386(3) 1.000 0.0786 . . . .
C10A C Uiso 0.3802(6) -0.2534(7) 0.6913(3) 1.000 0.0763 . . . .
C11A C Uiso 0.2880(5) -0.1637(6) 0.6610(3) 1.000 0.0564 . . . .
C12A C Uiso 0.1871(4) -0.1394(5) 0.6897(3) 1.000 0.0490 . . . .
C13A C Uiso 0.0995(4) -0.0575(6) 0.6457(3) 1.000 0.0505 . . . .
C14A C Uiso -0.0230(4) -0.1111(6) 0.6210(3) 1.000 0.0548 . . . .
C15A C Uiso -0.1476(5) -0.2776(6) 0.5633(4) 1.000 0.0689 . . . .
C16A C Uiso -0.2474(7) -0.2032(11) 0.5378(7) 1.000 0.1412 . . . .
C17A C Uiso -0.1524(8) -0.3832(7) 0.5162(5) 1.000 0.0939 . . . .
C18A C Uiso 0.0524(5) -0.1504(6) 0.3345(3) 1.000 0.0593 . . . .
C19A C Uiso 0.3821(8) -0.4361(8) 0.5518(5) 1.000 0.0961 . . . .
C20A C Uiso 0.1479(7) -0.1918(8) 0.7609(4) 1.000 0.0866 . . . .
C21A C Uiso 0.5535(6) -0.3213(8) 0.3728(3) 1.000 0.0706 . . . .
C22A C Uiso 0.6510(7) -0.2801(11) 0.3284(5) 1.000 0.1074 . . . .
Ow O Uiso 0.8955(4) -0.3242(5) 0.1751(2) 1.000 0.0655 . . . .
C1B C Uiso 0.1626(4) -0.6012(5) 0.0719(2) 1.000 0.0451 . . . .
C2B C Uiso 0.1694(4) -0.5628(5) -0.0087(3) 1.000 0.0449 . . . .
C3B C Uiso 0.2622(4) -0.5828(5) -0.0469(3) 1.000 0.0421 . . . .
C4B C Uiso 0.2676(4) -0.5601(5) -0.1302(3) 1.000 0.0472 . . . .
C5B C Uiso 0.3715(4) -0.4799(6) -0.1457(3) 1.000 0.0531 . . . .
C6B C Uiso 0.4999(5) -0.5204(5) -0.1166(3) 1.000 0.0532 . . . .
C7B C Uiso 0.5472(4) -0.4786(5) -0.0402(3) 1.000 0.0507 . . . .
C8B C Uiso 0.5921(4) -0.5358(6) 0.0206(3) 1.000 0.0532 . . . .
C9B C Uiso 0.6394(4) -0.4747(7) 0.0922(4) 1.000 0.0695 . . . .
C10B C Uiso 0.5601(5) -0.4861(8) 0.1569(3) 1.000 0.0781 . . . .
C11B C Uiso 0.4340(4) -0.4393(6) 0.1337(3) 1.000 0.0558 . . . .
C12B C Uiso 0.3383(4) -0.4543(5) 0.1714(3) 1.000 0.0488 . . . .
C13B C Uiso 0.2166(4) -0.4092(5) 0.1362(3) 1.000 0.0455 . . . .
C14B C Uiso 0.1227(4) -0.5030(6) 0.1226(3) 1.000 0.0503 . . . .
C15B C Uiso 0.0769(5) -0.7067(6) 0.0741(3) 1.000 0.0550 . . . .
C16B C Uiso -0.0515(5) -0.6882(7) 0.0368(4) 1.000 0.0792 . . . .
C17B C Uiso 0.1318(6) -0.8128(6) 0.0404(4) 1.000 0.0734 . . . .
C18B C Uiso 0.1499(5) -0.5135(7) -0.1701(3) 1.000 0.0655 . . . .
C19B C Uiso 0.5963(6) -0.6653(7) 0.0249(4) 1.000 0.0745 . . . .
C20B C Uiso 0.3390(6) -0.5218(7) 0.2441(3) 1.000 0.0776 . . . .
C21B C Uiso 0.6777(5) -0.5217(7) -0.1823(4) 1.000 0.0653 . . . .
C22B C Uiso 0.7510(6) -0.4488(8) -0.2288(4) 1.000 0.0854 . . . .

loop_
_atom_type_symbol
_atom_type_description
_atom_type_scat_dispersion_real
_atom_type_scat_dispersion_imag
_atom_type_scat_source
C C 0.0181 0.0091 ' International Tables Vol C Tables 4.2.6.8 and 6.1.1.4'
O O 0.0492 0.0322 ' International Tables Vol C Tables 4.2.6.8 and 6.1.1.4'

loop_
_geom_angle_atom_site_label_1
_geom_angle_atom_site_label_2
_geom_angle_atom_site_label_3
_geom_angle
_geom_angle_site_symmetry_1
_geom_angle_site_symmetry_2
_geom_angle_site_symmetry_3
_geom_angle_publ_flag
C6A O3A C21A 116.8(6) . . . yes
C2A C1A C14A 112.4(5) . . . no
C2A C1A C15A 111.9(5) . . . no
C14A C1A C15A 110.4(4) . . . no
C1A C2A C3A 125.9(5) . . . no
C2A C3A C4A 127.0(5) . . . no
C6B O3B C21B 119.4(5) . . . yes
O1A C4A C5A 108.2(4) . . . yes
O1A C4A C18A 108.1(4) . . . yes
C3A C4A C5A 113.4(4) . . . no
C3A C4A C18A 113.2(4) . . . no
C5A C4A C18A 108.7(5) . . . no
O1A C4A C3A 105.0(4) . . . yes
C4A C5A C6A 115.7(5) . . . no
O3A C6A C5A 102.7(4) . . . yes
C5A C6A C7A 114.9(5) . . . no
O3A C6A C7A 106.8(4) . . . yes
C6A C7A C8A 128.9(7) . . . no
C7A C8A C9A 119.8(7) . . . no
C9A C8A C19A 117.8(6) . . . no
C7A C8A C19A 122.2(6) . . . no
C8A C9A C10A 113.8(5) . . . no
C9A C10A C11A 111.0(5) . . . no
C10A C11A C12A 125.7(5) . . . no
C11A C12A C20A 125.3(6) . . . no
C13A C12A C20A 117.0(5) . . . no
C11A C12A C13A 117.6(5) . . . no
O2A C13A C14A 109.7(4) . . . yes
C12A C13A C14A 112.9(5) . . . no
O2A C13A C12A 108.1(4) . . . yes
C1A C14A C13A 115.8(4) . . . no
C1A C15A C17A 113.2(6) . . . no
C16A C15A C17A 110.5(7) . . . no
C1A C15A C16A 114.1(7) . . . no
O3A C21A C22A 110.2(8) . . . yes
O4A C21A C22A 127.1(8) . . . yes
O3A C21A O4A 122.7(6) . . . yes
C2B C1B C14B 112.2(5) . . . no
C2B C1B C15B 111.0(4) . . . no
C14B C1B C15B 110.6(4) . . . no
C1B C2B C3B 124.3(5) . . . no
C2B C3B C4B 126.5(5) . . . no
O1B C4B C3B 107.2(4) . . . yes
O1B C4B C5B 104.0(4) . . . yes
O1B C4B C18B 109.9(5) . . . yes
C3B C4B C5B 113.6(4) . . . no
C3B C4B C18B 112.8(4) . . . no
C5B C4B C18B 108.9(5) . . . no
C4B C5B C6B 116.2(5) . . . no
O3B C6B C5B 104.6(4) . . . yes
O3B C6B C7B 105.8(4) . . . yes
C5B C6B C7B 115.0(5) . . . no
C6B C7B C8B 130.0(6) . . . no
C7B C8B C9B 120.9(6) . . . no
C7B C8B C19B 123.7(6) . . . no
C9B C8B C19B 115.4(5) . . . no
C8B C9B C10B 114.6(5) . . . no
C9B C10B C11B 111.2(5) . . . no
C10B C11B C12B 125.8(5) . . . no
C11B C12B C13B 118.4(5) . . . no
C11B C12B C20B 124.9(5) . . . no
C13B C12B C20B 116.5(4) . . . no
O2B C13B C12B 111.5(4) . . . yes
O2B C13B C14B 107.1(4) . . . yes
C12B C13B C14B 112.3(5) . . . no
C1B C14B C13B 112.8(4) . . . no
C1B C15B C16B 115.0(5) . . . no
C1B C15B C17B 110.9(5) . . . no
C16B C15B C17B 110.1(5) . . . no
O3B C21B O4B 123.6(6) . . . yes
O3B C21B C22B 111.1(7) . . . yes
O4B C21B C22B 125.3(6) . . . yes

loop_
_geom_bond_atom_site_label_1
_geom_bond_atom_site_label_2
_geom_bond_distance
_geom_bond_site_symmetry_1
_geom_bond_site_symmetry_2
_geom_bond_publ_flag
O1A C4A 1.445(6) . . yes
O2A C13A 1.441(8) . . yes
O3A C6A 1.470(6) . . yes
O3A C21A 1.350(9) . . yes
O4A C21A 1.190(11) . . yes
C1A C2A 1.508(7) . . no
C1A C14A 1.531(9) . . no
C1A C15A 1.553(8) . . no
O1B C4B 1.445(8) . . yes
C2A C3A 1.319(7) . . no
O2B C13B 1.457(7) . . yes
C3A C4A 1.517(5) . . no
O3B C6B 1.467(7) . . yes
O3B C21B 1.324(8) . . yes
C4A C5A 1.537(7) . . no
C4A C18A 1.531(8) . . no
O4B C21B 1.197(10) . . yes
C5A C6A 1.533(8) . . no
C6A C7A 1.491(7) . . no
C7A C8A 1.306(9) . . no
C8A C9A 1.538(8) . . no
C8A C19A 1.517(12) . . no
C9A C10A 1.495(9) . . no
C10A C11A 1.519(10) . . no
C11A C12A 1.317(7) . . no
C12A C13A 1.514(8) . . no
C12A C20A 1.512(9) . . no
C13A C14A 1.516(7) . . no
C15A C17A 1.487(11) . . no
C15A C16A 1.440(12) . . no
C21A C22A 1.493(11) . . no
C1B C2B 1.507(7) . . no
C1B C14B 1.554(8) . . no
C1B C15B 1.562(8) . . no
C2B C3B 1.320(7) . . no
C3B C4B 1.507(7) . . no
C4B C5B 1.538(8) . . no
C4B C18B 1.514(8) . . no
C5B C6B 1.535(7) . . no
C6B C7B 1.476(8) . . no
C7B C8B 1.315(8) . . no
C8B C9B 1.496(9) . . no
C8B C19B 1.515(11) . . no
C9B C10B 1.532(8) . . no
C10B C11B 1.516(8) . . no
C11B C12B 1.333(7) . . no
C12B C13B 1.516(7) . . no
C12B C20B 1.509(8) . . no
C13B C14B 1.513(8) . . no
C15B C16B 1.517(8) . . no
C15B C17B 1.534(10) . . no
C21B C22B 1.492(10) . . no

loop_
_geom_torsion_atom_site_label_1
_geom_torsion_atom_site_label_2
_geom_torsion_atom_site_label_3
_geom_torsion_atom_site_label_4
_geom_torsion
_geom_torsion_site_symmetry_1
_geom_torsion_site_symmetry_2
_geom_torsion_site_symmetry_3
_geom_torsion_site_symmetry_4
_geom_torsion_publ_flag
C21A O3A C6A C7A 85.3(6) . . . . no
C6A O3A C21A O4A 0.3(9) . . . . no
C21A O3A C6A C5A -153.5(5) . . . . no
C6A O3A C21A C22A -179.6(5) . . . . no
C14A C1A C2A C3A 130.4(6) . . . . no
C15A C1A C2A C3A -104.8(6) . . . . no
C14A C1A C15A C16A 53.3(8) . . . . no
C14A C1A C15A C17A -179.2(6) . . . . no
C15A C1A C14A C13A 168.7(5) . . . . no
C2A C1A C14A C13A -65.6(6) . . . . no
C2A C1A C15A C17A 54.9(7) . . . . no
C2A C1A C15A C16A -72.7(8) . . . . no
C1A C2A C3A C4A 175.3(5) . . . . no
C2A C3A C4A O1A -127.9(5) . . . . no
C2A C3A C4A C18A -10.3(8) . . . . no
C2A C3A C4A C5A 114.2(6) . . . . no
C6B O3B C21B C22B -172.7(5) . . . . no
C21B O3B C6B C5B -150.4(5) . . . . no
C21B O3B C6B C7B 87.7(6) . . . . no
C6B O3B C21B O4B 6.8(10) . . . . no
C3A C4A C5A C6A 62.2(6) . . . . no
C18A C4A C5A C6A -170.9(4) . . . . no
O1A C4A C5A C6A -53.8(5) . . . . no
C4A C5A C6A C7A -94.9(6) . . . . no
C4A C5A C6A O3A 149.6(4) . . . . no
C5A C6A C7A C8A 130.4(6) . . . . no
O3A C6A C7A C8A -116.5(6) . . . . no
C6A C7A C8A C19A -7.6(9) . . . . no
C6A C7A C8A C9A 176.9(5) . . . . no
C19A C8A C9A C10A -72.4(9) . . . . no
C7A C8A C9A C10A 103.3(8) . . . . no
C8A C9A C10A C11A -62.0(9) . . . . no
C9A C10A C11A C12A 172.0(6) . . . . no
C10A C11A C12A C13A -172.6(6) . . . . no
C10A C11A C12A C20A 3.7(10) . . . . no
C20A C12A C13A O2A 64.0(7) . . . . no
C11A C12A C13A C14A 119.1(6) . . . . no
C11A C12A C13A O2A -119.4(6) . . . . no
C20A C12A C13A C14A -57.5(7) . . . . no
O2A C13A C14A C1A -178.9(5) . . . . no
C12A C13A C14A C1A -58.4(6) . . . . no
C14B C1B C2B C3B 131.6(6) . . . . no
C15B C1B C2B C3B -104.1(6) . . . . no
C14B C1B C15B C16B 67.8(6) . . . . no
C14B C1B C15B C17B -166.5(4) . . . . no
C15B C1B C14B C13B 167.7(4) . . . . no
C2B C1B C14B C13B -67.8(5) . . . . no
C2B C1B C15B C17B 68.3(6) . . . . no
C2B C1B C15B C16B -57.4(6) . . . . no
C1B C2B C3B C4B 171.6(5) . . . . no
C2B C3B C4B O1B -123.2(6) . . . . no
C2B C3B C4B C18B -2.1(9) . . . . no
C2B C3B C4B C5B 122.5(6) . . . . no
O1B C4B C5B C6B -56.6(6) . . . . no
C18B C4B C5B C6B -173.8(5) . . . . no
C3B C4B C5B C6B 59.6(6) . . . . no
C4B C5B C6B C7B -93.2(6) . . . . no
C4B C5B C6B O3B 151.2(5) . . . . no
O3B C6B C7B C8B -119.1(6) . . . . no
C5B C6B C7B C8B 126.0(6) . . . . no
C6B C7B C8B C9B 177.8(5) . . . . no
C6B C7B C8B C19B -4.4(8) . . . . no
C19B C8B C9B C10B -69.6(7) . . . . no
C7B C8B C9B C10B 108.4(7) . . . . no
C8B C9B C10B C11B -59.5(9) . . . . no
C9B C10B C11B C12B 167.6(7) . . . . no
C10B C11B C12B C13B -175.1(6) . . . . no
C10B C11B C12B C20B -0.4(11) . . . . no
C11B C12B C13B C14B 120.4(6) . . . . no
C20B C12B C13B O2B 65.5(7) . . . . no
C11B C12B C13B O2B -119.4(6) . . . . no
C20B C12B C13B C14B -54.7(7) . . . . no
C12B C13B C14B C1B -56.7(6) . . . . no
O2B C13B C14B C1B -179.4(4) . . . . no
